data_1563659
loop_
_publ_author_name
'Xu, Yan-Hong'
'Lan, Ya-Qian'
'Shao, Kui-Zhan'
'Su, Zhong-Min'
'Liao, Yi'

_publ_section_title
;
 Auxiliary aromatic-acid effect on the structures of a series of ZnII
 coordination polymers: Syntheses, crystal structures, and
 photoluminescence properties
;
_journal_issue 4
_journal_name_full 'Journal of Solid State Chemistry'
_journal_page_first 849
_journal_page_last 857
_journal_paper_doi 10.1016/j.jssc.2010.01.027
_journal_volume 183
_journal_year 2010
_chemical_formula_moiety 'C200 H120 N24 O92 Zn16'
_chemical_formula_sum 'C200 H120 N24 O92 Zn16'
_chemical_formula_weight 5377.12
_space_group_IT_number 45
_space_group_name_Hall 'I 2 -2c'
_space_group_name_H-M_alt 'I b a 2'
_symmetry_cell_setting orthorhombic
_symmetry_space_group_name_H-M 'I b a 2'
_atom_sites_solution_hydrogens geom
_atom_sites_solution_primary direct
_atom_sites_solution_secondary difmap
_audit_creation_method SHELXL-97
_cell_angle_alpha 90.000(5)
_cell_angle_beta 90.000(5)
_cell_angle_gamma 90.000(5)
_cell_formula_units_Z 1
_cell_length_a 30.6820(10)
_cell_length_b 10.9290(10)
_cell_length_c 16.594(2)
_cell_measurement_reflns_used 'total reflection'
_cell_measurement_temperature 293(2)
_cell_measurement_theta_max 26.04
_cell_measurement_theta_min 1.33
_cell_volume 5564.4(9)
_computing_cell_refinement 'Bruker SMART'
_computing_data_collection 'Bruker SMART'
_computing_data_reduction 'Bruker SMART'
_computing_molecular_graphics 'Bruker SHELXTL'
_computing_publication_material 'Bruker SHELXTL'
_computing_structure_refinement 'SHELXL-97 (Sheldrick, 1997)'
_computing_structure_solution 'SHELXS-97 (Sheldrick, 1990)'
_diffrn_ambient_temperature 293(2)
_diffrn_measured_fraction_theta_full 1.000
_diffrn_measured_fraction_theta_max 1.000
_diffrn_measurement_device_type 'Bruker SMART APEX II CCD area-detector'
_diffrn_measurement_method '\f and \w scans'
_diffrn_radiation_monochromator graphite
_diffrn_radiation_source 'fine-focus sealed tube'
_diffrn_radiation_type MoK\a
_diffrn_radiation_wavelength 0.71069
_diffrn_reflns_av_R_equivalents 0.0426
_diffrn_reflns_av_sigmaI/netI 0.0398
_diffrn_reflns_limit_h_max 36
_diffrn_reflns_limit_h_min -36
_diffrn_reflns_limit_k_max 12
_diffrn_reflns_limit_k_min -12
_diffrn_reflns_limit_l_max 11
_diffrn_reflns_limit_l_min -19
_diffrn_reflns_number 13637
_diffrn_reflns_theta_full 25.00
_diffrn_reflns_theta_max 25.00
_diffrn_reflns_theta_min 1.33
_diffrn_standards_interval_time 0
_diffrn_standards_number 0
_exptl_absorpt_coefficient_mu 1.790
_exptl_absorpt_correction_T_max 0.731
_exptl_absorpt_correction_T_min 0.612
_exptl_absorpt_correction_type multi-scan
_exptl_absorpt_process_details 'SADABS (Sheldrick, 1996)'
_exptl_crystal_colour colorless
_exptl_crystal_density_diffrn 1.605
_exptl_crystal_density_method 'not measured'
_exptl_crystal_description block
_exptl_crystal_F_000 2704
_exptl_crystal_size_max 0.32
_exptl_crystal_size_mid 0.24
_exptl_crystal_size_min 0.18
_refine_diff_density_max 0.915
_refine_diff_density_min -0.347
_refine_diff_density_rms 0.113
_refine_ls_abs_structure_details 'Flack H D (1983), Acta Cryst. A39, 876-881'
_refine_ls_abs_structure_Flack 0.025(17)
_refine_ls_extinction_method none
_refine_ls_goodness_of_fit_ref 1.087
_refine_ls_hydrogen_treatment constr
_refine_ls_matrix_type full
_refine_ls_number_parameters 375
_refine_ls_number_reflns 3987
_refine_ls_number_restraints 1
_refine_ls_restrained_S_all 1.087
_refine_ls_R_factor_all 0.0457
_refine_ls_R_factor_gt 0.0406
_refine_ls_shift/su_max 0.011
_refine_ls_shift/su_mean 0.001
_refine_ls_structure_factor_coef Fsqd
_refine_ls_weighting_details 'calc w=1/[\s^2^(Fo^2^)+(0.0891P)^2^+2.2268P] where P=(Fo^2^+2Fc^2^)/3'
_refine_ls_weighting_scheme calc
_refine_ls_wR_factor_gt 0.1217
_refine_ls_wR_factor_ref 0.1292
_reflns_number_gt 3649
_reflns_number_total 3987
_reflns_threshold_expression >2sigma(I)
_cod_data_source_file JSSC-2010-183-849.cif
_cod_data_source_block 4
_cod_original_sg_symbol_H-M Iba2
_cod_database_code 1563659

loop_
_symmetry_equiv_pos_as_xyz
'x, y, z'
'-x, -y, z'
'-x, y, z+1/2'
'x, -y, z+1/2'
'x+1/2, y+1/2, z+1/2'
'-x+1/2, -y+1/2, z+1/2'
'-x+1/2, y+1/2, z+1'
'x+1/2, -y+1/2, z+1'

loop_
_atom_site_label
_atom_site_type_symbol
_atom_site_fract_x
_atom_site_fract_y
_atom_site_fract_z
_atom_site_U_iso_or_equiv
_atom_site_adp_type
_atom_site_occupancy
_atom_site_symmetry_multiplicity
_atom_site_calc_flag
_atom_site_refinement_flags
_atom_site_disorder_assembly
_atom_site_disorder_group
Zn1 Zn 0.675384(18) 1.10127(5) 0.88994(5) 0.02905(18) Uani 1 1 d . . .
Zn2 Zn 0.42329(2) 0.78760(9) 0.94613(5) 0.0452(2) Uani 1 1 d . . .
C1 C 0.61711(17) 0.8955(5) 1.1392(4) 0.0294(12) Uani 1 1 d . . .
H1 H 0.6458 0.9103 1.1546 0.035 Uiso 1 1 calc R . .
C2 C 0.58824(18) 0.8450(5) 1.1937(3) 0.0272(11) Uani 1 1 d . . .
C3 C 0.54544(19) 0.8225(6) 1.1699(4) 0.0364(14) Uani 1 1 d . . .
H3 H 0.5255 0.7913 1.2067 0.044 Uiso 1 1 calc R . .
C4 C 0.5324(2) 0.8470(6) 1.0902(4) 0.0407(15) Uani 1 1 d . . .
C5 C 0.5616(2) 0.8995(6) 1.0385(4) 0.0362(14) Uani 1 1 d . . .
H5 H 0.5528 0.9188 0.9864 0.043 Uiso 1 1 calc R . .
C6 C 0.60363(18) 0.9242(5) 1.0617(4) 0.0319(12) Uani 1 1 d . . .
C7 C 0.4867(2) 0.8174(7) 1.0628(5) 0.0517(19) Uani 1 1 d . . .
C8 C 0.63452(19) 0.9846(6) 1.0031(4) 0.0358(14) Uani 1 1 d . . .
C9 C 0.60176(18) 0.8213(5) 1.2786(3) 0.0277(12) Uani 1 1 d . . .
C10 C 0.6881(2) 0.8016(6) 0.7261(4) 0.0423(16) Uani 1 1 d . . .
H10 H 0.6795 0.7420 0.6894 0.051 Uiso 1 1 calc R . .
C11 C 0.6621(2) 0.8703(6) 0.7722(4) 0.0402(15) Uani 1 1 d . . .
H11 H 0.6319 0.8646 0.7737 0.048 Uiso 1 1 calc R . .
C12 C 0.72741(18) 0.9302(5) 0.7973(3) 0.0298(12) Uani 1 1 d . . .
C13 C 0.76247(18) 1.0034(5) 0.8346(4) 0.0304(12) Uani 1 1 d . . .
C14 C 0.8060(2) 0.9777(6) 0.8318(4) 0.0388(14) Uani 1 1 d . . .
H14 H 0.8163 0.9082 0.8056 0.047 Uiso 1 1 calc R . .
C15 C 0.8348(2) 1.0595(7) 0.8696(4) 0.0467(17) Uani 1 1 d . . .
H15 H 0.8647 1.0468 0.8670 0.056 Uiso 1 1 calc R . .
C16 C 0.8186(2) 1.1575(6) 0.9101(4) 0.0447(17) Uani 1 1 d . . .
H16 H 0.8370 1.2119 0.9364 0.054 Uiso 1 1 calc R . .
C17 C 0.7747(2) 1.1738(6) 0.9112(4) 0.0401(15) Uani 1 1 d . . .
H17 H 0.7639 1.2406 0.9396 0.048 Uiso 1 1 calc R . .
C18 C 0.7691(2) 0.7923(5) 0.6982(4) 0.0357(13) Uani 1 1 d . . .
H18A H 0.7611 0.7226 0.6652 0.043 Uiso 1 1 calc R . .
H18B H 0.7914 0.7661 0.7360 0.043 Uiso 1 1 calc R . .
C19 C 0.78748(19) 0.8942(5) 0.6442(4) 0.0294(12) Uani 1 1 d . . .
C20 C 0.8315(2) 0.9116(6) 0.6392(5) 0.0415(16) Uani 1 1 d . . .
H20 H 0.8501 0.8612 0.6684 0.050 Uiso 1 1 calc R . .
C21 C 0.84873(19) 1.0037(6) 0.5910(4) 0.0430(15) Uani 1 1 d . . .
H21 H 0.8787 1.0143 0.5876 0.052 Uiso 1 1 calc R . .
C22 C 0.82125(18) 1.0788(5) 0.5484(4) 0.0318(13) Uani 1 1 d . . .
C23 C 0.77669(19) 1.0580(6) 0.5524(4) 0.0352(13) Uani 1 1 d . . .
H23 H 0.7580 1.1058 0.5215 0.042 Uiso 1 1 calc R . .
C24 C 0.75968(19) 0.9693(5) 0.6005(4) 0.0343(13) Uani 1 1 d . . .
H24 H 0.7296 0.9590 0.6041 0.041 Uiso 1 1 calc R . .
C25 C 0.65995(18) 1.3209(5) 0.9971(4) 0.0332(13) Uani 1 1 d . . .
N1 N 0.73008(16) 0.8366(4) 0.7434(3) 0.0345(11) Uani 1 1 d . . .
N2 N 0.68622(16) 0.9497(5) 0.8168(3) 0.0359(11) Uani 1 1 d . . .
N3 N 0.74577(15) 1.1000(4) 0.8741(3) 0.0316(11) Uani 1 1 d . . .
O1 O 0.47833(14) 0.8410(5) 0.9894(3) 0.0486(12) Uani 1 1 d . . .
O1W O 0.4554(3) 0.6033(8) 0.9222(7) 0.136(4) Uani 1 1 d . . .
O2A O 0.4565(3) 0.8022(10) 1.1146(7) 0.044(2) Uiso 0.50 1 d P . .
O2B O 0.4643(4) 0.7447(12) 1.1044(7) 0.060(3) Uiso 0.50 1 d P . .
O3 O 0.67406(13) 0.9689(5) 1.0085(3) 0.0508(13) Uani 1 1 d . . .
O4 O 0.61790(12) 1.0500(4) 0.9473(3) 0.0379(9) Uani 1 1 d . . .
O5 O 0.64167(12) 0.8158(4) 1.2954(2) 0.0303(9) Uani 1 1 d . . .
O6 O 0.57136(13) 0.8101(5) 1.3301(3) 0.0468(12) Uani 1 1 d . . .
O7 O 0.68505(12) 1.2526(4) 0.9597(3) 0.0374(10) Uani 1 1 d . . .
O8 O 0.61871(14) 1.3133(5) 0.9969(4) 0.0606(15) Uani 1 1 d . . .
O2WA O 0.5076(8) 0.9760(19) 0.8362(16) 0.043(6) Uiso 0.25 1 d P . .
O2WB O 0.489(3) 1.007(8) 0.857(3) 0.17(3) Uiso 0.25 1 d P . .
O3WA O 0.5551(6) 0.8662(17) 0.7763(11) 0.101(5) Uiso 0.50 1 d P . .
O3WB O 0.5574(8) 0.782(2) 0.7685(15) 0.147(8) Uiso 0.50 1 d P . .
O4WA O 0.9515(15) 1.018(5) 0.766(3) 0.33(2) Uiso 0.50 1 d P . .
O4WB O 0.9690(10) 1.020(4) 0.632(2) 0.238(14) Uiso 0.50 1 d P . .

loop_
_atom_site_aniso_label
_atom_site_aniso_U_11
_atom_site_aniso_U_22
_atom_site_aniso_U_33
_atom_site_aniso_U_23
_atom_site_aniso_U_13
_atom_site_aniso_U_12
Zn1 0.0302(3) 0.0346(3) 0.0224(3) -0.0003(3) 0.0011(3) -0.0028(2)
Zn2 0.0286(3) 0.0826(6) 0.0245(4) 0.0087(4) -0.0055(3) -0.0195(3)
C1 0.023(3) 0.041(3) 0.025(3) -0.003(2) -0.004(2) 0.000(2)
C2 0.030(3) 0.033(3) 0.018(3) -0.002(2) 0.000(2) 0.000(2)
C3 0.030(3) 0.052(4) 0.026(3) 0.010(3) 0.000(2) -0.002(3)
C4 0.036(3) 0.054(4) 0.032(4) 0.006(3) -0.013(3) -0.013(3)
C5 0.038(3) 0.047(4) 0.024(4) 0.007(3) -0.004(3) -0.010(3)
C6 0.030(3) 0.039(3) 0.026(3) 0.004(2) 0.001(2) -0.002(2)
C7 0.031(3) 0.088(5) 0.036(4) 0.014(4) -0.005(3) -0.023(3)
C8 0.037(3) 0.051(3) 0.020(3) 0.005(3) 0.000(2) -0.018(3)
C9 0.028(3) 0.035(3) 0.019(3) -0.001(2) 0.000(2) 0.004(2)
C10 0.054(4) 0.041(3) 0.032(4) -0.007(3) 0.003(3) -0.015(3)
C11 0.039(3) 0.046(3) 0.036(4) -0.002(3) -0.007(3) -0.005(3)
C12 0.035(3) 0.035(3) 0.019(3) 0.001(2) 0.001(2) 0.001(2)
C13 0.034(3) 0.033(3) 0.024(3) 0.000(2) -0.002(3) -0.002(2)
C14 0.041(3) 0.040(3) 0.035(4) -0.003(3) 0.006(3) 0.004(3)
C15 0.034(3) 0.065(4) 0.041(5) 0.008(3) -0.005(3) 0.003(3)
C16 0.047(4) 0.045(4) 0.042(4) 0.001(3) -0.011(3) -0.013(3)
C17 0.045(3) 0.038(3) 0.037(4) -0.006(3) -0.001(3) -0.006(3)
C18 0.044(3) 0.035(3) 0.028(3) 0.000(2) 0.011(3) 0.001(3)
C19 0.037(3) 0.030(3) 0.021(3) 0.003(2) 0.002(2) 0.003(2)
C20 0.039(3) 0.045(3) 0.040(4) 0.020(3) -0.002(3) 0.011(3)
C21 0.028(3) 0.058(4) 0.043(4) 0.018(3) 0.008(3) 0.004(3)
C22 0.034(3) 0.037(3) 0.025(3) -0.002(2) -0.002(2) 0.001(2)
C23 0.035(3) 0.037(3) 0.034(3) 0.010(3) -0.007(3) 0.000(2)
C24 0.034(3) 0.038(3) 0.031(4) 0.000(3) 0.001(3) -0.004(2)
C25 0.031(3) 0.044(3) 0.024(3) 0.001(3) 0.003(3) -0.003(2)
N1 0.040(3) 0.035(3) 0.028(3) 0.002(2) 0.005(2) 0.001(2)
N2 0.036(3) 0.039(3) 0.033(3) 0.002(2) -0.002(2) 0.000(2)
N3 0.032(2) 0.037(2) 0.026(3) 0.000(2) 0.004(2) -0.0026(18)
O1 0.035(2) 0.071(3) 0.041(3) 0.012(2) -0.016(2) -0.013(2)
O1W 0.109(7) 0.110(6) 0.188(12) -0.008(6) 0.029(6) 0.034(5)
O3 0.032(2) 0.084(4) 0.037(3) 0.008(3) 0.000(2) -0.009(2)
O4 0.042(2) 0.042(2) 0.030(2) 0.009(2) 0.003(2) -0.0063(17)
O5 0.030(2) 0.041(2) 0.019(2) -0.0059(17) -0.0045(17) 0.0037(16)
O6 0.032(2) 0.088(4) 0.021(2) -0.001(2) 0.0049(19) -0.003(2)
O7 0.0327(19) 0.045(2) 0.035(3) -0.016(2) -0.0002(19) -0.0008(17)
O8 0.031(2) 0.074(3) 0.078(4) -0.036(3) 0.007(2) -0.009(2)

loop_
_atom_type_symbol
_atom_type_description
_atom_type_scat_dispersion_real
_atom_type_scat_dispersion_imag
_atom_type_scat_source
C C 0.0033 0.0016 'International Tables Vol C Tables 4.2.6.8 and 6.1.1.4'
H H 0.0000 0.0000 'International Tables Vol C Tables 4.2.6.8 and 6.1.1.4'
N N 0.0061 0.0033 'International Tables Vol C Tables 4.2.6.8 and 6.1.1.4'
O O 0.0106 0.0060 'International Tables Vol C Tables 4.2.6.8 and 6.1.1.4'
Zn Zn 0.2839 1.4301 'International Tables Vol C Tables 4.2.6.8 and 6.1.1.4'

loop_
_geom_angle_atom_site_label_1
_geom_angle_atom_site_label_2
_geom_angle_atom_site_label_3
_geom_angle
_geom_angle_site_symmetry_1
_geom_angle_site_symmetry_3
O7 Zn1 N2 162.41(17) . .
O7 Zn1 O4 94.70(17) . .
N2 Zn1 O4 100.84(19) . .
O7 Zn1 O5 98.42(17) . 4_574
N2 Zn1 O5 89.23(18) . 4_574
O4 Zn1 O5 92.33(16) . 4_574
O7 Zn1 N3 85.97(17) . .
N2 Zn1 N3 76.44(19) . .
O4 Zn1 N3 153.48(17) . .
O5 Zn1 N3 113.84(17) 4_574 .
O7 Zn1 O3 91.47(19) . .
N2 Zn1 O3 90.1(2) . .
O4 Zn1 O3 57.17(15) . .
O5 Zn1 O3 148.72(14) 4_574 .
N3 Zn1 O3 96.32(16) . .
O7 Zn1 C8 93.32(19) . .
N2 Zn1 C8 96.2(2) . .
O4 Zn1 C8 29.14(18) . .
O5 Zn1 C8 121.22(17) 4_574 .
N3 Zn1 C8 124.35(19) . .
O3 Zn1 C8 28.03(16) . .
O8 Zn2 O1 127.4(2) 2_675 .
O8 Zn2 O6 124.8(2) 2_675 3_654
O1 Zn2 O6 104.9(2) . 3_654
O8 Zn2 O4 94.34(19) 2_675 2_675
O1 Zn2 O4 104.97(19) . 2_675
O6 Zn2 O4 87.4(2) 3_654 2_675
O8 Zn2 O1W 81.8(3) 2_675 .
O1 Zn2 O1W 87.3(3) . .
O6 Zn2 O1W 84.4(3) 3_654 .
O4 Zn2 O1W 166.7(3) 2_675 .
C2 C1 C6 120.4(5) . .
C2 C1 H1 119.8 . .
C6 C1 H1 119.8 . .
C1 C2 C3 119.3(5) . .
C1 C2 C9 120.6(5) . .
C3 C2 C9 120.0(5) . .
C2 C3 C4 120.1(6) . .
C2 C3 H3 120.0 . .
C4 C3 H3 120.0 . .
C5 C4 C3 118.9(6) . .
C5 C4 C7 120.6(6) . .
C3 C4 C7 120.4(6) . .
C4 C5 C6 121.5(6) . .
C4 C5 H5 119.3 . .
C6 C5 H5 119.3 . .
C5 C6 C1 119.7(5) . .
C5 C6 C8 119.7(5) . .
C1 C6 C8 120.6(5) . .
O2B C7 O1 122.9(8) . .
O2B C7 O2A 31.8(6) . .
O1 C7 O2A 121.7(7) . .
O2B C7 C4 118.5(8) . .
O1 C7 C4 115.7(6) . .
O2A C7 C4 120.1(8) . .
O3 C8 O4 121.7(5) . .
O3 C8 C6 120.8(6) . .
O4 C8 C6 117.5(5) . .
O3 C8 Zn1 69.1(3) . .
O4 C8 Zn1 52.6(3) . .
C6 C8 Zn1 170.0(4) . .
O5 C9 O6 124.2(5) . .
O5 C9 C2 119.2(5) . .
O6 C9 C2 116.6(5) . .
C11 C10 N1 106.4(6) . .
C11 C10 H10 126.8 . .
N1 C10 H10 126.8 . .
C10 C11 N2 110.2(6) . .
C10 C11 H11 124.9 . .
N2 C11 H11 124.9 . .
N2 C12 N1 109.8(5) . .
N2 C12 C13 120.5(5) . .
N1 C12 C13 129.7(5) . .
N3 C13 C14 123.4(5) . .
N3 C13 C12 110.6(5) . .
C14 C13 C12 126.0(5) . .
C13 C14 C15 117.9(6) . .
C13 C14 H14 121.0 . .
C15 C14 H14 121.0 . .
C16 C15 C14 119.5(6) . .
C16 C15 H15 120.2 . .
C14 C15 H15 120.2 . .
C17 C16 C15 118.2(6) . .
C17 C16 H16 120.9 . .
C15 C16 H16 120.9 . .
N3 C17 C16 124.6(6) . .
N3 C17 H17 117.7 . .
C16 C17 H17 117.7 . .
N1 C18 C19 110.6(4) . .
N1 C18 H18A 109.5 . .
C19 C18 H18A 109.5 . .
N1 C18 H18B 109.5 . .
C19 C18 H18B 109.5 . .
H18A C18 H18B 108.1 . .
C20 C19 C24 119.5(5) . .
C20 C19 C18 119.9(5) . .
C24 C19 C18 120.5(5) . .
C19 C20 C21 120.9(6) . .
C19 C20 H20 119.6 . .
C21 C20 H20 119.6 . .
C22 C21 C20 119.7(5) . .
C22 C21 H21 120.2 . .
C20 C21 H21 120.2 . .
C21 C22 C23 118.8(6) . .
C21 C22 C25 119.5(5) . 6_674
C23 C22 C25 121.7(5) . 6_674
C24 C23 C22 121.6(6) . .
C24 C23 H23 119.2 . .
C22 C23 H23 119.2 . .
C23 C24 C19 119.5(5) . .
C23 C24 H24 120.3 . .
C19 C24 H24 120.3 . .
O7 C25 O8 125.4(6) . .
O7 C25 C22 119.0(5) . 6_675
O8 C25 C22 115.6(5) . 6_675
C12 N1 C10 106.9(5) . .
C12 N1 C18 128.4(5) . .
C10 N1 C18 123.8(5) . .
C12 N2 C11 106.5(5) . .
C12 N2 Zn1 115.1(4) . .
C11 N2 Zn1 137.6(5) . .
C13 N3 C17 116.2(5) . .
C13 N3 Zn1 116.3(4) . .
C17 N3 Zn1 126.5(4) . .
C7 O1 Zn2 118.3(4) . .
O2B O2A C7 72.7(15) . .
O2A O2B C7 75.5(15) . .
C8 O3 Zn1 82.8(4) . .
C8 O4 Zn1 98.3(3) . .
C8 O4 Zn2 134.0(4) . 2_675
Zn1 O4 Zn2 105.56(17) . 2_675
C9 O5 Zn1 129.0(4) . 4_575
C9 O6 Zn2 127.9(4) . 3_655
C25 O7 Zn1 133.0(4) . .
C25 O8 Zn2 135.9(4) . 2_675
O2WB O2WA O2WA 80(10) 2_675 2_675
O2WB O2WA O2WB 65(10) 2_675 .
O2WA O2WA O2WB 32(6) 2_675 .
O2WA O2WB O2WB 83(10) 2_675 2_675
O2WA O2WB O2WA 68(10) 2_675 .
O2WB O2WB O2WA 32(6) 2_675 .

loop_
_geom_bond_atom_site_label_1
_geom_bond_atom_site_label_2
_geom_bond_distance
_geom_bond_site_symmetry_2
Zn1 O7 2.040(4) .
Zn1 N2 2.080(5) .
Zn1 O4 2.081(4) .
Zn1 O5 2.086(4) 4_574
Zn1 N3 2.176(5) .
Zn1 O3 2.442(5) .
Zn1 C8 2.593(6) .
Zn2 O8 1.894(5) 2_675
Zn2 O1 1.926(4) .
Zn2 O6 1.948(5) 3_654
Zn2 O4 2.179(4) 2_675
Zn2 O1W 2.277(8) .
C1 C2 1.381(8) .
C1 C6 1.387(9) .
C1 H1 0.9300 .
C2 C3 1.393(8) .
C2 C9 1.492(8) .
C3 C4 1.407(9) .
C3 H3 0.9300 .
C4 C5 1.367(9) .
C4 C7 1.509(8) .
C5 C6 1.373(9) .
C5 H5 0.9300 .
C6 C8 1.509(8) .
C7 O2B 1.256(13) .
C7 O1 1.271(8) .
C7 O2A 1.274(13) .
C8 O3 1.228(7) .
C8 O4 1.276(7) .
C9 O5 1.257(7) .
C9 O6 1.270(7) .
C10 C11 1.336(10) .
C10 N1 1.375(8) .
C10 H10 0.9300 .
C11 N2 1.359(9) .
C11 H11 0.9300 .
C12 N2 1.322(8) .
C12 N1 1.361(8) .
C12 C13 1.476(8) .
C13 N3 1.344(7) .
C13 C14 1.367(8) .
C14 C15 1.404(10) .
C14 H14 0.9300 .
C15 C16 1.358(10) .
C15 H15 0.9300 .
C16 C17 1.357(9) .
C16 H16 0.9300 .
C17 N3 1.350(8) .
C17 H17 0.9300 .
C18 N1 1.495(8) .
C18 C19 1.535(8) .
C18 H18A 0.9700 .
C18 H18B 0.9700 .
C19 C20 1.365(8) .
C19 C24 1.389(8) .
C20 C21 1.390(9) .
C20 H20 0.9300 .
C21 C22 1.373(9) .
C21 H21 0.9300 .
C22 C23 1.388(8) .
C22 C25 1.503(9) 6_674
C23 C24 1.360(8) .
C23 H23 0.9300 .
C24 H24 0.9300 .
C25 O7 1.239(7) .
C25 O8 1.268(7) .
C25 C22 1.503(9) 6_675
O2A O2B 0.693(12) .
O4 Zn2 2.179(4) 2_675
O5 Zn1 2.086(4) 4_575
O6 Zn2 1.948(5) 3_655
O8 Zn2 1.894(5) 2_675
O2WA O2WB 0.40(8) 2_675
O2WA O2WA 0.70(4) 2_675
O2WA O2WB 0.74(8) .
O2WB O2WA 0.40(8) 2_675
O2WB O2WB 0.68(16) 2_675
O3WA O3WB 0.93(2) .

loop_
_geom_torsion_atom_site_label_1
_geom_torsion_atom_site_label_2
_geom_torsion_atom_site_label_3
_geom_torsion_atom_site_label_4
_geom_torsion
_geom_torsion_site_symmetry_1
_geom_torsion_site_symmetry_2
_geom_torsion_site_symmetry_3
_geom_torsion_site_symmetry_4
C6 C1 C2 C3 0.4(9) . . . .
C6 C1 C2 C9 -176.1(5) . . . .
C1 C2 C3 C4 2.4(9) . . . .
C9 C2 C3 C4 178.8(6) . . . .
C2 C3 C4 C5 -3.8(10) . . . .
C2 C3 C4 C7 177.1(6) . . . .
C3 C4 C5 C6 2.6(10) . . . .
C7 C4 C5 C6 -178.4(7) . . . .
C4 C5 C6 C1 0.1(10) . . . .
C4 C5 C6 C8 -178.7(6) . . . .
C2 C1 C6 C5 -1.6(9) . . . .
C2 C1 C6 C8 177.2(5) . . . .
C5 C4 C7 O2B 163.5(10) . . . .
C3 C4 C7 O2B -17.4(13) . . . .
C5 C4 C7 O1 2.1(11) . . . .
C3 C4 C7 O1 -178.9(7) . . . .
C5 C4 C7 O2A -159.9(9) . . . .
C3 C4 C7 O2A 19.2(12) . . . .
C5 C6 C8 O3 -153.3(7) . . . .
C1 C6 C8 O3 27.9(9) . . . .
C5 C6 C8 O4 25.2(9) . . . .
C1 C6 C8 O4 -153.6(6) . . . .
C5 C6 C8 Zn1 21(3) . . . .
C1 C6 C8 Zn1 -157(2) . . . .
O7 Zn1 C8 O3 -86.9(4) . . . .
N2 Zn1 C8 O3 78.3(4) . . . .
O4 Zn1 C8 O3 179.4(6) . . . .
O5 Zn1 C8 O3 171.2(4) 4_574 . . .
N3 Zn1 C8 O3 0.5(5) . . . .
O7 Zn1 C8 O4 93.7(4) . . . .
N2 Zn1 C8 O4 -101.1(4) . . . .
O5 Zn1 C8 O4 -8.2(4) 4_574 . . .
N3 Zn1 C8 O4 -178.9(3) . . . .
O3 Zn1 C8 O4 -179.4(6) . . . .
O7 Zn1 C8 C6 98(3) . . . .
N2 Zn1 C8 C6 -97(3) . . . .
O4 Zn1 C8 C6 4(2) . . . .
O5 Zn1 C8 C6 -4(3) 4_574 . . .
N3 Zn1 C8 C6 -175(2) . . . .
O3 Zn1 C8 C6 -175(3) . . . .
C1 C2 C9 O5 -19.0(8) . . . .
C3 C2 C9 O5 164.6(5) . . . .
C1 C2 C9 O6 159.7(5) . . . .
C3 C2 C9 O6 -16.7(8) . . . .
N1 C10 C11 N2 1.5(8) . . . .
N2 C12 C13 N3 -12.2(8) . . . .
N1 C12 C13 N3 169.7(6) . . . .
N2 C12 C13 C14 166.7(6) . . . .
N1 C12 C13 C14 -11.4(10) . . . .
N3 C13 C14 C15 -2.6(10) . . . .
C12 C13 C14 C15 178.8(6) . . . .
C13 C14 C15 C16 2.7(10) . . . .
C14 C15 C16 C17 -1.2(10) . . . .
C15 C16 C17 N3 -0.7(11) . . . .
N1 C18 C19 C20 138.0(6) . . . .
N1 C18 C19 C24 -41.9(8) . . . .
C24 C19 C20 C21 0.1(10) . . . .
C18 C19 C20 C21 -179.7(6) . . . .
C19 C20 C21 C22 0.6(11) . . . .
C20 C21 C22 C23 -2.3(11) . . . .
C20 C21 C22 C25 179.4(6) . . . 6_674
C21 C22 C23 C24 3.4(10) . . . .
C25 C22 C23 C24 -178.3(6) 6_674 . . .
C22 C23 C24 C19 -2.7(9) . . . .
C20 C19 C24 C23 0.9(9) . . . .
C18 C19 C24 C23 -179.2(5) . . . .
N2 C12 N1 C10 3.3(7) . . . .
C13 C12 N1 C10 -178.5(6) . . . .
N2 C12 N1 C18 172.6(5) . . . .
C13 C12 N1 C18 -9.1(10) . . . .
C11 C10 N1 C12 -2.8(7) . . . .
C11 C10 N1 C18 -172.8(6) . . . .
C19 C18 N1 C12 -60.7(8) . . . .
C19 C18 N1 C10 107.0(6) . . . .
N1 C12 N2 C11 -2.3(7) . . . .
C13 C12 N2 C11 179.2(5) . . . .
N1 C12 N2 Zn1 -174.1(4) . . . .
C13 C12 N2 Zn1 7.4(7) . . . .
C10 C11 N2 C12 0.5(8) . . . .
C10 C11 N2 Zn1 169.4(5) . . . .
O7 Zn1 N2 C12 -2.4(10) . . . .
O4 Zn1 N2 C12 -153.9(4) . . . .
O5 Zn1 N2 C12 113.8(4) 4_574 . . .
N3 Zn1 N2 C12 -0.9(4) . . . .
O3 Zn1 N2 C12 -97.4(4) . . . .
C8 Zn1 N2 C12 -124.8(4) . . . .
O7 Zn1 N2 C11 -170.6(6) . . . .
O4 Zn1 N2 C11 37.8(7) . . . .
O5 Zn1 N2 C11 -54.4(7) 4_574 . . .
N3 Zn1 N2 C11 -169.2(7) . . . .
O3 Zn1 N2 C11 94.3(7) . . . .
C8 Zn1 N2 C11 66.9(7) . . . .
C14 C13 N3 C17 0.8(9) . . . .
C12 C13 N3 C17 179.7(5) . . . .
C14 C13 N3 Zn1 -168.2(5) . . . .
C12 C13 N3 Zn1 10.7(6) . . . .
C16 C17 N3 C13 0.9(9) . . . .
C16 C17 N3 Zn1 168.6(5) . . . .
O7 Zn1 N3 C13 173.6(4) . . . .
N2 Zn1 N3 C13 -5.9(4) . . . .
O4 Zn1 N3 C13 81.2(6) . . . .
O5 Zn1 N3 C13 -88.9(4) 4_574 . . .
O3 Zn1 N3 C13 82.6(4) . . . .
C8 Zn1 N3 C13 82.4(5) . . . .
O7 Zn1 N3 C17 6.0(5) . . . .
N2 Zn1 N3 C17 -173.6(5) . . . .
O4 Zn1 N3 C17 -86.5(6) . . . .
O5 Zn1 N3 C17 103.4(5) 4_574 . . .
O3 Zn1 N3 C17 -85.1(5) . . . .
C8 Zn1 N3 C17 -85.3(5) . . . .
O2B C7 O1 Zn2 11.9(13) . . . .
O2A C7 O1 Zn2 -25.9(12) . . . .
C4 C7 O1 Zn2 172.4(5) . . . .
O8 Zn2 O1 C7 -7.4(7) 2_675 . . .
O6 Zn2 O1 C7 -168.4(6) 3_654 . . .
O4 Zn2 O1 C7 100.3(6) 2_675 . . .
O1W Zn2 O1 C7 -84.9(7) . . . .
O1 C7 O2A O2B 102.6(16) . . . .
C4 C7 O2A O2B -96.6(16) . . . .
O1 C7 O2B O2A -98.1(16) . . . .
C4 C7 O2B O2A 101.8(16) . . . .
O4 C8 O3 Zn1 0.6(6) . . . .
C6 C8 O3 Zn1 179.0(6) . . . .
O7 Zn1 O3 C8 94.3(4) . . . .
N2 Zn1 O3 C8 -103.2(4) . . . .
O4 Zn1 O3 C8 -0.3(4) . . . .
O5 Zn1 O3 C8 -14.6(6) 4_574 . . .
N3 Zn1 O3 C8 -179.6(4) . . . .
O3 C8 O4 Zn1 -0.7(7) . . . .
C6 C8 O4 Zn1 -179.2(5) . . . .
O3 C8 O4 Zn2 -121.8(6) . . . 2_675
C6 C8 O4 Zn2 59.7(7) . . . 2_675
Zn1 C8 O4 Zn2 -121.1(5) . . . 2_675
O7 Zn1 O4 C8 -88.4(4) . . . .
N2 Zn1 O4 C8 83.3(4) . . . .
O5 Zn1 O4 C8 173.0(4) 4_574 . . .
N3 Zn1 O4 C8 2.0(6) . . . .
O3 Zn1 O4 C8 0.3(4) . . . .
O7 Zn1 O4 Zn2 51.9(2) . . . 2_675
N2 Zn1 O4 Zn2 -136.4(2) . . . 2_675
O5 Zn1 O4 Zn2 -46.8(2) 4_574 . . 2_675
N3 Zn1 O4 Zn2 142.3(3) . . . 2_675
O3 Zn1 O4 Zn2 140.6(3) . . . 2_675
C8 Zn1 O4 Zn2 140.3(5) . . . 2_675
O6 C9 O5 Zn1 -45.2(8) . . . 4_575
C2 C9 O5 Zn1 133.3(4) . . . 4_575
O5 C9 O6 Zn2 2.2(9) . . . 3_655
C2 C9 O6 Zn2 -176.5(4) . . . 3_655
O8 C25 O7 Zn1 -3.6(10) . . . .
C22 C25 O7 Zn1 175.5(4) 6_675 . . .
N2 Zn1 O7 C25 -179.0(6) . . . .
O4 Zn1 O7 C25 -27.0(6) . . . .
O5 Zn1 O7 C25 66.1(6) 4_574 . . .
N3 Zn1 O7 C25 179.6(6) . . . .
O3 Zn1 O7 C25 -84.1(6) . . . .
C8 Zn1 O7 C25 -56.1(6) . . . .
O7 C25 O8 Zn2 -1.5(12) . . . 2_675
C22 C25 O8 Zn2 179.3(5) 6_675 . . 2_675
O2WB O2WA O2WB O2WA 112(27) 2_675 . . 2_675
O2WA O2WA O2WB O2WB -112(27) 2_675 . . 2_675
